data_7109873
loop_
_publ_author_name
'Dao-Peng Zhang'
'Li-Fang Zhang'
'Guo-Ling Li'
'Zhong-Hai Ni'

_publ_section_title
;
 Water-controlled synthesis and single-crystal structural transformations
 of a cyanide-bridged W(IV)-Ni(II) molecular wheel complex and 3D networks
;
_journal_name_full Chem.Commun.
_journal_page_first 9582
_journal_paper_doi 10.1039/c3cc46063k
_journal_volume 49
_journal_year 2013
_chemical_formula_sum 'C228 H352 N96 Ni12 O42 W6'
_chemical_formula_weight 6917.68
_chemical_name_systematic
;
?
;
_space_group_IT_number 148
_symmetry_cell_setting rhombohedral
_symmetry_space_group_name_Hall '-R 3'
_symmetry_space_group_name_H-M 'R -3 :H'
_atom_sites_solution_hydrogens geom
_atom_sites_solution_primary direct
_atom_sites_solution_secondary difmap
_audit_creation_method SHELXL-97
_cell_angle_alpha 90.00
_cell_angle_beta 90.00
_cell_angle_gamma 120.00
_cell_formula_units_Z 3
_cell_length_a 33.5208(19)
_cell_length_b 33.5208(19)
_cell_length_c 24.994(3)
_cell_measurement_reflns_used 2871
_cell_measurement_temperature 293(2)
_cell_measurement_theta_max 24.861
_cell_measurement_theta_min 2.761
_cell_volume 24322(4)
_computing_cell_refinement 'Bruker SMART'
_computing_data_collection 'Bruker SMART'
_computing_data_reduction 'Bruker SAINT'
_computing_molecular_graphics 'Bruker SHELXTL'
_computing_publication_material 'Bruker SHELXTL'
_computing_structure_refinement 'SHELXL-97 (Sheldrick, 1997)'
_computing_structure_solution 'SHELXS-97 (Sheldrick, 1990)'
_diffrn_ambient_temperature 293(2)
_diffrn_measured_fraction_theta_full 0.994
_diffrn_measured_fraction_theta_max 0.994
_diffrn_measurement_device_type 'CCD area detector'
_diffrn_measurement_method 'phi and omega scans'
_diffrn_radiation_monochromator graphite
_diffrn_radiation_source 'fine-focus sealed tube'
_diffrn_radiation_type MoK\a
_diffrn_radiation_wavelength 0.71073
_diffrn_reflns_av_R_equivalents 0.0440
_diffrn_reflns_av_sigmaI/netI 0.0386
_diffrn_reflns_limit_h_max 39
_diffrn_reflns_limit_h_min -38
_diffrn_reflns_limit_k_max 31
_diffrn_reflns_limit_k_min -39
_diffrn_reflns_limit_l_max 29
_diffrn_reflns_limit_l_min -29
_diffrn_reflns_number 40039
_diffrn_reflns_theta_full 25.01
_diffrn_reflns_theta_max 25.01
_diffrn_reflns_theta_min 2.03
_exptl_absorpt_coefficient_mu 2.868
_exptl_absorpt_correction_T_max 0.7068
_exptl_absorpt_correction_T_min 0.6118
_exptl_absorpt_correction_type multi-scan
_exptl_absorpt_process_details sadabs
_exptl_crystal_colour red-brown
_exptl_crystal_density_diffrn 1.417
_exptl_crystal_density_method 'not measured'
_exptl_crystal_description needle
_exptl_crystal_F_000 10524
_exptl_crystal_size_max 0.19
_exptl_crystal_size_mid 0.12
_exptl_crystal_size_min 0.10
_refine_diff_density_max 1.265
_refine_diff_density_min -0.723
_refine_diff_density_rms 0.108
_refine_ls_extinction_method none
_refine_ls_goodness_of_fit_ref 1.100
_refine_ls_hydrogen_treatment none
_refine_ls_matrix_type full
_refine_ls_number_parameters 586
_refine_ls_number_reflns 9484
_refine_ls_number_restraints 9
_refine_ls_restrained_S_all 1.159
_refine_ls_R_factor_all 0.0573
_refine_ls_R_factor_gt 0.0350
_refine_ls_shift/su_max 0.001
_refine_ls_shift/su_mean 0.000
_refine_ls_structure_factor_coef Fsqd
_refine_ls_weighting_details 'calc w=1/[\s^2^(Fo^2^)+(0.0514P)^2^+88.1983P] where P=(Fo^2^+2Fc^2^)/3'
_refine_ls_weighting_scheme calc
_refine_ls_wR_factor_gt 0.0896
_refine_ls_wR_factor_ref 0.1056
_reflns_number_gt 7298
_reflns_number_total 9484
_reflns_threshold_expression >2sigma(I)
_cod_data_source_file c3cc46063k.txt
_cod_data_source_block 1
_cod_original_cell_volume 24322(3)
_cod_original_sg_symbol_H-M R-3
_cod_database_code 7109873

loop_
_symmetry_equiv_pos_as_xyz
'x, y, z'
'-y, x-y, z'
'-x+y, -x, z'
'x+2/3, y+1/3, z+1/3'
'-y+2/3, x-y+1/3, z+1/3'
'-x+y+2/3, -x+1/3, z+1/3'
'x+1/3, y+2/3, z+2/3'
'-y+1/3, x-y+2/3, z+2/3'
'-x+y+1/3, -x+2/3, z+2/3'
'-x, -y, -z'
'y, -x+y, -z'
'x-y, x, -z'
'-x+2/3, -y+1/3, -z+1/3'
'y+2/3, -x+y+1/3, -z+1/3'
'x-y+2/3, x+1/3, -z+1/3'
'-x+1/3, -y+2/3, -z+2/3'
'y+1/3, -x+y+2/3, -z+2/3'
'x-y+1/3, x+2/3, -z+2/3'

loop_
_atom_site_label
_atom_site_type_symbol
_atom_site_fract_x
_atom_site_fract_y
_atom_site_fract_z
_atom_site_U_iso_or_equiv
_atom_site_adp_type
_atom_site_occupancy
_atom_site_symmetry_multiplicity
_atom_site_calc_flag
_atom_site_refinement_flags
W1 W 0.955967(7) 0.198497(8) 0.363537(8) 0.03193(9) Uani 1 1 d .
Ni1 Ni 0.94212(2) 0.28260(3) 0.19027(3) 0.03948(19) Uani 1 1 d .
Ni2 Ni 0.86979(3) 0.11547(2) 0.53646(3) 0.03913(18) Uani 1 1 d .
O1 O 0.95028(15) 0.33314(14) 0.12802(16) 0.0509(11) Uani 1 1 d .
H1O1 H 0.9658 0.3445 0.0995 0.040(17) Uiso 1 1 d R
H2O1 H 0.9265 0.3358 0.1260 0.05(2) Uiso 1 1 d R
O2 O 0.86849(19) 0.30950(18) 0.0758(2) 0.0868(18) Uani 1 1 d .
H1O2 H 0.8931 0.3111 0.0872 0.07(2) Uiso 1 1 d R
H2O2 H 0.8556 0.2866 0.0546 0.046(19) Uiso 1 1 d R
O3 O 0.7809(3) 0.2136(4) 0.3885(5) 0.190(5) Uani 1 1 d .
H103 H 0.7692 0.1893 0.4035 0.228 Uiso 1 1 d R
H203 H 0.7952 0.2396 0.4030 0.228 Uiso 1 1 d R
O4 O 0.9925(4) 0.1444(4) 0.8021(5) 0.213(5) Uani 1 1 d .
H204 H 0.9757 0.1513 0.8298 0.255 Uiso 1 1 d R
H104 H 1.0255 0.1583 0.8064 0.255 Uiso 1 1 d R
O5 O 0.9308(6) 0.0639(6) 0.2569(7) 0.321(10) Uani 1 1 d .
H1O5 H 0.9064 0.0646 0.2634 0.385 Uiso 1 1 d R
H2O5 H 0.9521 0.0838 0.2769 0.385 Uiso 1 1 d R
O6 O 0.0000 0.0000 0.073(5) 1.13(19) Uani 1 3 d SD
H106 H 0.0105 0.0292 0.0452 1.359 Uiso 1 1 d RD
H206 H 0.0000 0.0000 0.1065 1.359 Uiso 1 3 d SRD
O7 O 0.0000 0.0000 0.5000 0.29(2) Uani 1 6 d S
H1O7 H 0.0270 0.0219 0.5066 0.343 Uiso 0.33 1 d PR
O8 O 0.9699(6) 0.0269(5) 0.3830(13) 0.48(2) Uani 1 1 d .
H208 H 0.9893 0.0318 0.4090 0.579 Uiso 1 1 d R
H108 H 0.9438 0.0207 0.3915 0.579 Uiso 1 1 d R
O9 O 0.0551(8) 0.1504(7) 0.2067(9) 0.193(8) Uani 0.50 1 d PU
H109 H 0.0553 0.1716 0.1730 0.232 Uiso 0.50 1 d PR
H209 H 0.0724 0.1579 0.2307 0.232 Uiso 0.50 1 d PR
N1 N 0.93808(17) 0.24084(18) 0.25267(19) 0.0461(12) Uani 1 1 d .
N2 N 0.92211(16) 0.17013(16) 0.48870(19) 0.0416(11) Uani 1 1 d .
N3 N 0.81930(18) 0.05783(17) 0.5787(2) 0.0492(13) Uani 1 1 d .
N4 N 0.86380(19) 0.2096(2) 0.3840(2) 0.0570(14) Uani 1 1 d .
N5 N 0.9985(2) 0.30849(19) 0.3935(2) 0.0557(14) Uani 1 1 d .
N6 N 1.0257(3) 0.2007(3) 0.2690(3) 0.089(2) Uani 1 1 d .
N7 N 0.8702(2) 0.10309(19) 0.3128(2) 0.0619(15) Uani 1 1 d .
N8 N 0.9646(2) 0.1062(2) 0.3878(3) 0.0680(17) Uani 1 1 d .
N9 N 0.91232(17) 0.23502(16) 0.13585(19) 0.0431(12) Uani 1 1 d .
N10 N 0.99727(16) 0.28065(17) 0.15917(19) 0.0442(12) Uani 1 1 d .
N11 N 0.97412(19) 0.33862(18) 0.2370(2) 0.0531(13) Uani 1 1 d .
H11 H 0.9796 0.3625 0.2152 0.064 Uiso 1 1 d R
N12 N 0.87454(18) 0.26603(19) 0.1996(2) 0.0525(14) Uani 1 1 d .
N13 N 0.88131(17) 0.15954(16) 0.59393(19) 0.0444(12) Uani 1 1 d .
N14 N 0.91769(17) 0.10906(17) 0.5802(2) 0.0481(13) Uani 1 1 d .
N15 N 0.86116(18) 0.07374(17) 0.4737(2) 0.0528(14) Uani 1 1 d .
H15 H 0.8819 0.0919 0.4485 0.063 Uiso 1 1 d R
N16 N 0.82419(17) 0.13740(17) 0.5181(2) 0.0464(12) Uani 1 1 d .
C1 C 0.94412(19) 0.2260(2) 0.2911(2) 0.0379(13) Uani 1 1 d .
C2 C 0.93569(18) 0.18192(18) 0.4460(2) 0.0346(12) Uani 1 1 d .
C3 C 0.7980(2) 0.0230(2) 0.5990(2) 0.0393(13) Uani 1 1 d .
C4 C 0.8955(2) 0.2055(2) 0.3773(2) 0.0403(13) Uani 1 1 d .
C5 C 0.9835(2) 0.2707(2) 0.3823(2) 0.0395(13) Uani 1 1 d .
C6 C 1.0015(2) 0.1998(2) 0.3012(3) 0.0540(16) Uani 1 1 d .
C7 C 0.8998(2) 0.1369(2) 0.3296(2) 0.0425(14) Uani 1 1 d .
C8 C 0.9625(2) 0.1386(2) 0.3804(2) 0.0447(14) Uani 1 1 d .
C9 C 0.9389(2) 0.2254(2) 0.1055(2) 0.0516(16) Uani 1 1 d .
C10 C 0.9196(3) 0.1953(2) 0.0627(3) 0.064(2) Uani 1 1 d .
H10 H 0.9376 0.1882 0.0408 0.077 Uiso 1 1 d R
C11 C 0.8737(3) 0.1766(3) 0.0539(3) 0.075(2) Uani 1 1 d .
H11A H 0.8603 0.1562 0.0255 0.090 Uiso 1 1 d R
C12 C 0.8465(3) 0.1867(2) 0.0855(3) 0.071(2) Uani 1 1 d .
H12 H 0.8150 0.1733 0.0792 0.085 Uiso 1 1 d R
C13 C 0.8678(2) 0.2183(2) 0.1282(2) 0.0497(16) Uani 1 1 d .
C14 C 0.8465(2) 0.2362(2) 0.1666(3) 0.0522(17) Uani 1 1 d .
C15 C 0.7957(2) 0.2185(3) 0.1627(3) 0.073(2) Uani 1 1 d .
H15A H 0.7830 0.2147 0.1980 0.110 Uiso 1 1 d R
H15B H 0.7811 0.1893 0.1446 0.110 Uiso 1 1 d R
H15C H 0.7905 0.2400 0.1431 0.110 Uiso 1 1 d R
C16 C 0.8617(3) 0.2869(3) 0.2421(3) 0.071(2) Uani 1 1 d .
H16A H 0.8524 0.2670 0.2732 0.085 Uiso 1 1 d R
H16B H 0.8354 0.2894 0.2306 0.085 Uiso 1 1 d R
C17 C 0.8999(3) 0.3338(3) 0.2578(3) 0.078(2) Uani 1 1 d .
H17A H 0.9075 0.3535 0.2266 0.093 Uiso 1 1 d R
H17B H 0.8876 0.3459 0.2844 0.093 Uiso 1 1 d R
C18 C 0.9437(3) 0.3392(3) 0.2793(3) 0.066(2) Uani 1 1 d .
H18A H 0.9598 0.3680 0.2987 0.079 Uiso 1 1 d R
H18B H 0.9366 0.3144 0.3044 0.079 Uiso 1 1 d R
C19 C 1.0200(2) 0.3482(2) 0.2539(3) 0.0596(18) Uani 1 1 d .
H19A H 1.0168 0.3237 0.2774 0.072 Uiso 1 1 d R
H19B H 1.0348 0.3767 0.2740 0.072 Uiso 1 1 d R
C20 C 1.0503(2) 0.3520(2) 0.2071(3) 0.0573(18) Uani 1 1 d .
H20A H 1.0821 0.3694 0.2189 0.069 Uiso 1 1 d R
H20B H 1.0463 0.3702 0.1796 0.069 Uiso 1 1 d R
C21 C 1.0433(2) 0.3081(2) 0.1811(3) 0.0552(17) Uani 1 1 d .
H21A H 1.0657 0.3158 0.1527 0.066 Uiso 1 1 d R
H21B H 1.0486 0.2899 0.2075 0.066 Uiso 1 1 d R
C22 C 0.9880(2) 0.2507(2) 0.1225(3) 0.0505(16) Uani 1 1 d .
C23 C 1.0210(3) 0.2401(3) 0.0964(4) 0.084(3) Uani 1 1 d .
H23A H 1.0438 0.2668 0.0776 0.126 Uiso 1 1 d R
H23B H 1.0050 0.2152 0.0716 0.126 Uiso 1 1 d R
H23C H 1.0359 0.2313 0.1230 0.126 Uiso 1 1 d R
C24 C 0.9145(2) 0.1672(2) 0.6291(2) 0.0511(16) Uani 1 1 d .
C25 C 0.9268(3) 0.2014(2) 0.6663(3) 0.067(2) Uani 1 1 d .
H25 H 0.9499 0.2076 0.6910 0.080 Uiso 1 1 d R
C26 C 0.9047(3) 0.2264(3) 0.6667(3) 0.067(2) Uani 1 1 d .
H26 H 0.9126 0.2492 0.6924 0.081 Uiso 1 1 d R
C27 C 0.8713(3) 0.2186(2) 0.6301(3) 0.0607(19) Uani 1 1 d .
H27 H 0.8566 0.2359 0.6305 0.073 Uiso 1 1 d R
C28 C 0.8599(2) 0.1842(2) 0.5922(2) 0.0484(15) Uani 1 1 d .
C29 C 0.8258(2) 0.1688(2) 0.5479(3) 0.0498(16) Uani 1 1 d .
C30 C 0.7962(3) 0.1900(3) 0.5423(3) 0.081(2) Uani 1 1 d .
H30A H 0.8014 0.2047 0.5080 0.122 Uiso 1 1 d R
H30B H 0.8036 0.2125 0.5701 0.122 Uiso 1 1 d R
H30C H 0.7644 0.1666 0.5453 0.122 Uiso 1 1 d R
C31 C 0.7908(2) 0.1150(3) 0.4750(3) 0.066(2) Uani 1 1 d .
H31A H 0.7848 0.1376 0.4582 0.079 Uiso 1 1 d R
H31B H 0.7621 0.0912 0.4903 0.079 Uiso 1 1 d R
C32 C 0.8062(2) 0.0937(2) 0.4328(3) 0.0633(19) Uani 1 1 d .
H32A H 0.8343 0.1181 0.4170 0.076 Uiso 1 1 d R
H32B H 0.7830 0.0818 0.4049 0.076 Uiso 1 1 d R
C33 C 0.8153(2) 0.0553(2) 0.4489(3) 0.0639(19) Uani 1 1 d .
H33A H 0.7918 0.0350 0.4740 0.077 Uiso 1 1 d R
H33B H 0.8133 0.0374 0.4175 0.077 Uiso 1 1 d R
C34 C 0.8730(2) 0.0378(2) 0.4871(3) 0.0605(19) Uani 1 1 d .
H34A H 0.8714 0.0207 0.4550 0.073 Uiso 1 1 d R
H34B H 0.8507 0.0163 0.5125 0.073 Uiso 1 1 d R
C35 C 0.9207(2) 0.0584(2) 0.5108(3) 0.0632(19) Uani 1 1 d .
H35A H 0.9409 0.0855 0.4900 0.076 Uiso 1 1 d R
H35B H 0.9312 0.0364 0.5057 0.076 Uiso 1 1 d R
C36 C 0.9279(2) 0.0723(2) 0.5691(3) 0.0621(19) Uani 1 1 d .
H36A H 0.9081 0.0457 0.5910 0.075 Uiso 1 1 d R
H36B H 0.9595 0.0825 0.5789 0.075 Uiso 1 1 d R
C37 C 0.9323(2) 0.1342(2) 0.6219(3) 0.0562(17) Uani 1 1 d .
C38 C 0.9633(3) 0.1323(3) 0.6634(4) 0.097(3) Uani 1 1 d .
H38A H 0.9742 0.1121 0.6516 0.146 Uiso 1 1 d R
H38B H 0.9466 0.1208 0.6963 0.146 Uiso 1 1 d R
H38C H 0.9891 0.1626 0.6691 0.146 Uiso 1 1 d R

loop_
_atom_site_aniso_label
_atom_site_aniso_U_11
_atom_site_aniso_U_22
_atom_site_aniso_U_33
_atom_site_aniso_U_23
_atom_site_aniso_U_13
_atom_site_aniso_U_12
W1 0.03151(14) 0.03728(14) 0.02454(13) 0.00150(9) -0.00296(9) 0.01536(10)
Ni1 0.0371(4) 0.0442(4) 0.0316(4) 0.0056(3) -0.0027(3) 0.0161(3)
Ni2 0.0403(4) 0.0331(4) 0.0351(4) 0.0027(3) 0.0021(3) 0.0118(3)
O1 0.047(3) 0.058(3) 0.042(2) 0.016(2) 0.006(2) 0.022(2)
O2 0.068(4) 0.063(3) 0.104(4) 0.013(3) -0.040(3) 0.014(3)
O3 0.098(6) 0.223(11) 0.259(13) -0.061(9) -0.019(7) 0.086(7)
O4 0.211(12) 0.222(12) 0.163(10) 0.009(9) -0.019(9) 0.076(10)
O5 0.34(2) 0.35(2) 0.38(2) -0.176(18) -0.112(18) 0.249(19)
O6 0.70(8) 0.70(8) 2.0(6) 0.000 0.000 0.35(4)
O7 0.189(18) 0.189(18) 0.48(7) 0.000 0.000 0.095(9)
O8 0.275(18) 0.147(11) 1.07(7) -0.07(2) 0.07(3) 0.137(12)
O9 0.210(12) 0.186(11) 0.197(12) -0.053(9) 0.024(9) 0.110(9)
N1 0.049(3) 0.050(3) 0.035(3) 0.007(2) -0.005(2) 0.022(3)
N2 0.043(3) 0.041(3) 0.033(3) 0.004(2) 0.003(2) 0.015(2)
N3 0.051(3) 0.036(3) 0.053(3) 0.013(2) 0.010(3) 0.015(3)
N4 0.046(3) 0.068(4) 0.060(4) -0.009(3) -0.007(3) 0.031(3)
N5 0.064(4) 0.046(3) 0.052(3) -0.009(3) -0.004(3) 0.024(3)
N6 0.090(5) 0.122(6) 0.067(4) 0.006(4) 0.033(4) 0.063(5)
N7 0.060(4) 0.048(3) 0.064(4) -0.003(3) -0.020(3) 0.016(3)
N8 0.077(4) 0.054(4) 0.080(4) -0.008(3) -0.018(3) 0.038(3)
N9 0.042(3) 0.042(3) 0.036(3) 0.010(2) -0.004(2) 0.013(2)
N10 0.041(3) 0.046(3) 0.038(3) 0.009(2) -0.001(2) 0.017(2)
N11 0.061(4) 0.052(3) 0.042(3) -0.001(2) -0.008(3) 0.026(3)
N12 0.042(3) 0.058(3) 0.049(3) 0.019(3) 0.004(3) 0.019(3)
N13 0.050(3) 0.036(3) 0.035(3) 0.008(2) 0.010(2) 0.012(2)
N14 0.047(3) 0.037(3) 0.050(3) 0.013(2) 0.006(2) 0.013(2)
N15 0.054(3) 0.037(3) 0.046(3) -0.003(2) 0.005(3) 0.007(3)
N16 0.040(3) 0.044(3) 0.046(3) 0.006(2) 0.003(2) 0.015(2)
C1 0.041(3) 0.044(3) 0.029(3) 0.002(3) -0.001(2) 0.022(3)
C2 0.032(3) 0.033(3) 0.034(3) 0.005(2) -0.003(2) 0.013(2)
C3 0.043(3) 0.035(3) 0.039(3) -0.002(3) 0.004(3) 0.019(3)
C4 0.037(3) 0.049(4) 0.031(3) -0.003(3) -0.008(2) 0.019(3)
C5 0.040(3) 0.051(4) 0.028(3) 0.000(3) -0.002(2) 0.023(3)
C6 0.048(4) 0.066(4) 0.049(4) 0.000(3) 0.000(3) 0.029(3)
C7 0.041(3) 0.045(4) 0.038(3) 0.005(3) -0.006(3) 0.018(3)
C8 0.051(4) 0.044(4) 0.042(3) -0.004(3) -0.011(3) 0.026(3)
C9 0.064(4) 0.048(4) 0.036(3) 0.013(3) 0.005(3) 0.023(3)
C10 0.082(6) 0.058(4) 0.038(4) -0.004(3) -0.006(4) 0.023(4)
C11 0.092(7) 0.066(5) 0.050(4) -0.004(4) -0.019(4) 0.026(5)
C12 0.064(5) 0.055(4) 0.070(5) 0.014(4) -0.032(4) 0.012(4)
C13 0.042(4) 0.046(4) 0.043(4) 0.012(3) -0.013(3) 0.009(3)
C14 0.039(4) 0.054(4) 0.055(4) 0.025(3) -0.002(3) 0.017(3)
C15 0.037(4) 0.090(6) 0.080(5) 0.030(4) 0.000(4) 0.022(4)
C16 0.068(5) 0.081(6) 0.068(5) 0.012(4) 0.020(4) 0.041(5)
C17 0.088(6) 0.082(6) 0.072(5) 0.000(4) 0.014(5) 0.049(5)
C18 0.073(5) 0.064(5) 0.062(5) -0.007(4) 0.004(4) 0.035(4)
C19 0.061(4) 0.053(4) 0.058(4) -0.007(3) -0.016(4) 0.023(4)
C20 0.040(4) 0.054(4) 0.062(4) 0.003(3) -0.009(3) 0.012(3)
C21 0.035(3) 0.059(4) 0.063(4) 0.003(3) -0.004(3) 0.017(3)
C22 0.054(4) 0.043(4) 0.048(4) 0.011(3) 0.008(3) 0.019(3)
C23 0.074(6) 0.089(6) 0.090(6) -0.021(5) 0.011(5) 0.042(5)
C24 0.057(4) 0.040(4) 0.037(3) 0.007(3) 0.002(3) 0.010(3)
C25 0.076(5) 0.052(4) 0.047(4) -0.003(3) -0.010(4) 0.013(4)
C26 0.079(5) 0.053(4) 0.047(4) -0.007(3) 0.002(4) 0.017(4)
C27 0.077(5) 0.045(4) 0.053(4) 0.006(3) 0.024(4) 0.025(4)
C28 0.054(4) 0.040(3) 0.044(4) 0.010(3) 0.015(3) 0.019(3)
C29 0.048(4) 0.044(4) 0.055(4) 0.014(3) 0.013(3) 0.021(3)
C30 0.093(6) 0.095(6) 0.078(6) 0.005(5) 0.005(5) 0.064(6)
C31 0.054(4) 0.066(5) 0.063(5) 0.004(4) -0.009(4) 0.020(4)
C32 0.056(4) 0.058(4) 0.053(4) -0.001(3) -0.012(3) 0.012(4)
C33 0.060(5) 0.051(4) 0.060(4) -0.013(3) -0.009(4) 0.012(4)
C34 0.070(5) 0.037(4) 0.065(5) -0.005(3) 0.009(4) 0.020(3)
C35 0.054(4) 0.051(4) 0.081(5) 0.000(4) 0.009(4) 0.024(4)
C36 0.054(4) 0.049(4) 0.080(5) 0.015(4) 0.008(4) 0.024(4)
C37 0.055(4) 0.055(4) 0.047(4) 0.005(3) -0.010(3) 0.019(3)
C38 0.118(8) 0.089(6) 0.077(6) -0.003(5) -0.042(6) 0.047(6)

loop_
_atom_type_symbol
_atom_type_description
_atom_type_scat_dispersion_real
_atom_type_scat_dispersion_imag
_atom_type_scat_source
C C 0.0033 0.0016 'International Tables Vol C Tables 4.2.6.8 and 6.1.1.4'
H H 0.0000 0.0000 'International Tables Vol C Tables 4.2.6.8 and 6.1.1.4'
N N 0.0061 0.0033 'International Tables Vol C Tables 4.2.6.8 and 6.1.1.4'
O O 0.0106 0.0060 'International Tables Vol C Tables 4.2.6.8 and 6.1.1.4'
Ni Ni 0.3393 1.1124 'International Tables Vol C Tables 4.2.6.8 and 6.1.1.4'
W W -0.8490 6.8722 'International Tables Vol C Tables 4.2.6.8 and 6.1.1.4'

loop_
_geom_angle_atom_site_label_1
_geom_angle_atom_site_label_2
_geom_angle_atom_site_label_3
_geom_angle
_geom_angle_site_symmetry_1
_geom_angle_site_symmetry_3
C7 W1 C2 96.7(2) . .
C7 W1 C1 79.6(2) . .
C2 W1 C1 144.2(2) . .
C7 W1 C6 90.4(2) . .
C2 W1 C6 145.3(2) . .
C1 W1 C6 70.5(2) . .
C7 W1 C8 68.6(2) . .
C2 W1 C8 74.9(2) . .
C1 W1 C8 133.3(2) . .
C6 W1 C8 76.3(2) . .
C7 W1 C5 146.6(2) . .
C2 W1 C5 89.1(2) . .
C1 W1 C5 76.7(2) . .
C6 W1 C5 103.3(2) . .
C8 W1 C5 144.0(2) . .
C7 W1 C3 142.4(2) . 11_666
C2 W1 C3 79.7(2) . 11_666
C1 W1 C3 124.1(2) . 11_666
C6 W1 C3 74.2(2) . 11_666
C8 W1 C3 74.4(2) . 11_666
C5 W1 C3 71.0(2) . 11_666
C7 W1 C4 75.5(2) . .
C2 W1 C4 71.7(2) . .
C1 W1 C4 72.9(2) . .
C6 W1 C4 142.6(2) . .
C8 W1 C4 126.8(2) . .
C5 W1 C4 75.2(2) . .
C3 W1 C4 135.7(2) 11_666 .
N9 Ni1 N11 170.9(2) . .
N9 Ni1 N10 79.0(2) . .
N11 Ni1 N10 100.5(2) . .
N9 Ni1 N1 98.1(2) . .
N11 Ni1 N1 91.0(2) . .
N10 Ni1 N1 91.1(2) . .
N9 Ni1 N12 79.3(2) . .
N11 Ni1 N12 100.8(2) . .
N10 Ni1 N12 158.3(2) . .
N1 Ni1 N12 92.4(2) . .
N9 Ni1 O1 87.26(17) . .
N11 Ni1 O1 83.64(19) . .
N10 Ni1 O1 89.39(18) . .
N1 Ni1 O1 174.66(19) . .
N12 Ni1 O1 89.11(18) . .
N13 Ni2 N15 175.9(2) . .
N13 Ni2 N14 79.5(2) . .
N15 Ni2 N14 101.0(2) . .
N13 Ni2 N16 78.2(2) . .
N15 Ni2 N16 101.5(2) . .
N14 Ni2 N16 157.5(2) . .
N13 Ni2 N3 95.1(2) . .
N15 Ni2 N3 89.0(2) . .
N14 Ni2 N3 87.1(2) . .
N16 Ni2 N3 92.3(2) . .
N13 Ni2 N2 89.74(19) . .
N15 Ni2 N2 86.13(19) . .
N14 Ni2 N2 92.14(19) . .
N16 Ni2 N2 90.39(19) . .
N3 Ni2 N2 174.9(2) . .
Ni1 O1 H1O1 138.0 . .
Ni1 O1 H2O1 111.1 . .
H1O1 O1 H2O1 107.6 . .
H1O2 O2 H2O2 107.6 . .
H103 O3 H203 126.4 . .
H204 O4 H104 117.1 . .
H1O5 O5 H2O5 107.9 . .
H206 O6 H106 129.1 . .
H206 O6 H106 129.1 . .
H106 O6 H106 0.0 . .
H206 O6 H206 0.0 . .
H106 O6 H206 129.1 . .
H106 O6 H206 129.1 . .
H208 O8 H108 117.1 . .
H109 O9 H209 128.0 . .
C1 N1 Ni1 165.2(5) . .
C2 N2 Ni2 145.1(4) . .
C3 N3 Ni2 165.4(5) . .
C13 N9 C9 124.6(6) . .
C13 N9 Ni1 117.2(5) . .
C9 N9 Ni1 117.8(4) . .
C22 N10 C21 122.1(6) . .
C22 N10 Ni1 115.5(4) . .
C21 N10 Ni1 122.0(4) . .
C19 N11 C18 116.5(5) . .
C19 N11 Ni1 112.5(4) . .
C18 N11 Ni1 112.3(4) . .
C19 N11 H11 104.7 . .
C18 N11 H11 104.7 . .
Ni1 N11 H11 104.7 . .
C14 N12 C16 125.0(6) . .
C14 N12 Ni1 114.7(5) . .
C16 N12 Ni1 120.3(5) . .
C24 N13 C28 123.6(6) . .
C24 N13 Ni2 117.3(4) . .
C28 N13 Ni2 118.6(4) . .
C37 N14 C36 122.6(6) . .
C37 N14 Ni2 115.5(5) . .
C36 N14 Ni2 121.1(4) . .
C33 N15 C34 113.6(5) . .
C33 N15 Ni2 111.9(4) . .
C34 N15 Ni2 112.4(4) . .
C33 N15 H15 106.0 . .
C34 N15 H15 106.0 . .
Ni2 N15 H15 106.0 . .
C29 N16 C31 124.2(6) . .
C29 N16 Ni2 115.9(4) . .
C31 N16 Ni2 119.8(4) . .
N1 C1 W1 179.6(7) . .
N2 C2 W1 174.9(5) . .
N3 C3 W1 178.9(5) . 12_546
N4 C4 W1 179.0(6) . .
N5 C5 W1 178.0(5) . .
N6 C6 W1 179.2(6) . .
N7 C7 W1 177.3(5) . .
N8 C8 W1 177.1(6) . .
N9 C9 C10 119.4(7) . .
N9 C9 C22 112.6(6) . .
C10 C9 C22 128.0(7) . .
C11 C10 C9 118.0(8) . .
C11 C10 H10 121.0 . .
C9 C10 H10 121.0 . .
C10 C11 C12 122.1(7) . .
C10 C11 H11A 119.0 . .
C12 C11 H11A 119.0 . .
C11 C12 C13 118.0(7) . .
C11 C12 H12 121.0 . .
C13 C12 H12 121.0 . .
N9 C13 C12 117.8(7) . .
N9 C13 C14 113.8(6) . .
C12 C13 C14 128.5(7) . .
N12 C14 C13 114.9(6) . .
N12 C14 C15 126.6(7) . .
C13 C14 C15 118.5(6) . .
C14 C15 H15A 109.5 . .
C14 C15 H15B 109.5 . .
H15A C15 H15B 109.5 . .
C14 C15 H15C 109.5 . .
H15A C15 H15C 109.5 . .
H15B C15 H15C 109.5 . .
N12 C16 C17 113.2(6) . .
N12 C16 H16A 108.9 . .
C17 C16 H16A 108.9 . .
N12 C16 H16B 108.9 . .
C17 C16 H16B 108.9 . .
H16A C16 H16B 107.8 . .
C18 C17 C16 119.6(7) . .
C18 C17 H17A 107.4 . .
C16 C17 H17A 107.4 . .
C18 C17 H17B 107.4 . .
C16 C17 H17B 107.4 . .
H17A C17 H17B 106.9 . .
N11 C18 C17 112.7(6) . .
N11 C18 H18A 109.0 . .
C17 C18 H18A 109.0 . .
N11 C18 H18B 109.0 . .
C17 C18 H18B 109.0 . .
H18A C18 H18B 107.8 . .
N11 C19 C20 112.4(5) . .
N11 C19 H19A 109.1 . .
C20 C19 H19A 109.1 . .
N11 C19 H19B 109.1 . .
C20 C19 H19B 109.1 . .
H19A C19 H19B 107.9 . .
C19 C20 C21 118.5(6) . .
C19 C20 H20A 107.7 . .
C21 C20 H20A 107.7 . .
C19 C20 H20B 107.7 . .
C21 C20 H20B 107.7 . .
H20A C20 H20B 107.1 . .
N10 C21 C20 112.0(5) . .
N10 C21 H21A 109.2 . .
C20 C21 H21A 109.2 . .
N10 C21 H21B 109.2 . .
C20 C21 H21B 109.2 . .
H21A C21 H21B 107.9 . .
N10 C22 C23 126.2(7) . .
N10 C22 C9 114.7(6) . .
C23 C22 C9 119.1(6) . .
C22 C23 H23A 109.5 . .
C22 C23 H23B 109.5 . .
H23A C23 H23B 109.5 . .
C22 C23 H23C 109.5 . .
H23A C23 H23C 109.5 . .
H23B C23 H23C 109.5 . .
N13 C24 C25 118.7(7) . .
N13 C24 C37 112.2(5) . .
C25 C24 C37 129.2(7) . .
C26 C25 C24 119.3(7) . .
C26 C25 H25 120.3 . .
C24 C25 H25 120.3 . .
C27 C26 C25 121.3(7) . .
C27 C26 H26 119.3 . .
C25 C26 H26 119.3 . .
C26 C27 C28 118.4(7) . .
C26 C27 H27 120.8 . .
C28 C27 H27 120.8 . .
N13 C28 C27 118.7(7) . .
N13 C28 C29 111.6(5) . .
C27 C28 C29 129.7(7) . .
N16 C29 C28 115.4(6) . .
N16 C29 C30 125.5(7) . .
C28 C29 C30 119.1(6) . .
C29 C30 H30A 109.5 . .
C29 C30 H30B 109.5 . .
H30A C30 H30B 109.5 . .
C29 C30 H30C 109.5 . .
H30A C30 H30C 109.5 . .
H30B C30 H30C 109.5 . .
N16 C31 C32 113.9(6) . .
N16 C31 H31A 108.8 . .
C32 C31 H31A 108.8 . .
N16 C31 H31B 108.8 . .
C32 C31 H31B 108.8 . .
H31A C31 H31B 107.7 . .
C31 C32 C33 118.7(6) . .
C31 C32 H32A 107.6 . .
C33 C32 H32A 107.6 . .
C31 C32 H32B 107.6 . .
C33 C32 H32B 107.6 . .
H32A C32 H32B 107.1 . .
N15 C33 C32 111.4(5) . .
N15 C33 H33A 109.4 . .
C32 C33 H33A 109.4 . .
N15 C33 H33B 109.4 . .
C32 C33 H33B 109.4 . .
H33A C33 H33B 108.0 . .
N15 C34 C35 111.6(5) . .
N15 C34 H34A 109.3 . .
C35 C34 H34A 109.3 . .
N15 C34 H34B 109.3 . .
C35 C34 H34B 109.3 . .
H34A C34 H34B 108.0 . .
C34 C35 C36 119.2(6) . .
C34 C35 H35A 107.5 . .
C36 C35 H35A 107.5 . .
C34 C35 H35B 107.5 . .
C36 C35 H35B 107.5 . .
H35A C35 H35B 107.0 . .
N14 C36 C35 112.0(6) . .
N14 C36 H36A 109.2 . .
C35 C36 H36A 109.2 . .
N14 C36 H36B 109.2 . .
C35 C36 H36B 109.2 . .
H36A C36 H36B 107.9 . .
N14 C37 C38 125.8(7) . .
N14 C37 C24 114.9(6) . .
C38 C37 C24 119.2(7) . .
C37 C38 H38A 109.5 . .
C37 C38 H38B 109.5 . .
H38A C38 H38B 109.5 . .
C37 C38 H38C 109.5 . .
H38A C38 H38C 109.5 . .
H38B C38 H38C 109.5 . .

loop_
_geom_bond_atom_site_label_1
_geom_bond_atom_site_label_2
_geom_bond_distance
_geom_bond_site_symmetry_2
W1 C7 2.154(6) .
W1 C2 2.155(6) .
W1 C1 2.157(6) .
W1 C6 2.166(7) .
W1 C8 2.166(6) .
W1 C5 2.168(6) .
W1 C3 2.173(6) 11_666
W1 C4 2.181(6) .
Ni1 N9 1.949(5) .
Ni1 N11 2.006(5) .
Ni1 N10 2.037(5) .
Ni1 N1 2.054(5) .
Ni1 N12 2.058(5) .
Ni1 O1 2.214(4) .
Ni2 N13 1.955(5) .
Ni2 N15 2.024(5) .
Ni2 N14 2.040(5) .
Ni2 N16 2.052(5) .
Ni2 N3 2.108(5) .
Ni2 N2 2.155(5) .
O1 H1O1 0.8529 .
O1 H2O1 0.8480 .
O2 H1O2 0.8491 .
O2 H2O2 0.8518 .
O3 H103 0.7976 .
O3 H203 0.8390 .
O4 H204 0.9926 .
O4 H104 0.9668 .
O5 H1O5 0.8452 .
O5 H2O5 0.8523 .
O6 H206 0.8327 .
O6 H106 1.1000 .
O6 H106 1.1000 .
O6 H206 0.8327 .
O7 H1O7 0.8501 .
O8 H208 0.8747 .
O8 H108 0.8212 .
O9 H109 1.0991 .
O9 H209 0.7831 .
N1 C1 1.145(7) .
N2 C2 1.149(7) .
N3 C3 1.138(7) .
N4 C4 1.149(7) .
N5 C5 1.139(7) .
N6 C6 1.133(8) .
N7 C7 1.149(7) .
N8 C8 1.139(8) .
N9 C13 1.320(8) .
N9 C9 1.327(8) .
N10 C22 1.278(8) .
N10 C21 1.453(7) .
N11 C19 1.469(8) .
N11 C18 1.476(9) .
N11 H11 0.9100 .
N12 C14 1.275(8) .
N12 C16 1.451(9) .
N13 C24 1.337(8) .
N13 C28 1.339(8) .
N14 C37 1.274(8) .
N14 C36 1.461(8) .
N15 C33 1.477(8) .
N15 C34 1.486(8) .
N15 H15 0.9100 .
N16 C29 1.271(8) .
N16 C31 1.462(8) .
C3 W1 2.173(6) 12_546
C9 C10 1.388(9) .
C9 C22 1.488(9) .
C10 C11 1.358(11) .
C10 H10 0.9300 .
C11 C12 1.372(12) .
C11 H11A 0.9300 .
C12 C13 1.419(10) .
C12 H12 0.9300 .
C13 C14 1.488(10) .
C14 C15 1.501(9) .
C15 H15A 0.9600 .
C15 H15B 0.9600 .
C15 H15C 0.9600 .
C16 C17 1.499(11) .
C16 H16A 0.9700 .
C16 H16B 0.9700 .
C17 C18 1.488(11) .
C17 H17A 0.9700 .
C17 H17B 0.9700 .
C18 H18A 0.9700 .
C18 H18B 0.9700 .
C19 C20 1.512(10) .
C19 H19A 0.9700 .
C19 H19B 0.9700 .
C20 C21 1.518(9) .
C20 H20A 0.9700 .
C20 H20B 0.9700 .
C21 H21A 0.9700 .
C21 H21B 0.9700 .
C22 C23 1.474(10) .
C23 H23A 0.9600 .
C23 H23B 0.9600 .
C23 H23C 0.9600 .
C24 C25 1.371(9) .
C24 C37 1.507(10) .
C25 C26 1.368(11) .
C25 H25 0.9300 .
C26 C27 1.365(10) .
C26 H26 0.9300 .
C27 C28 1.390(9) .
C27 H27 0.9300 .
C28 C29 1.487(9) .
C29 C30 1.488(10) .
C30 H30A 0.9600 .
C30 H30B 0.9600 .
C30 H30C 0.9600 .
C31 C32 1.503(10) .
C31 H31A 0.9700 .
C31 H31B 0.9700 .
C32 C33 1.516(10) .
C32 H32A 0.9700 .
C32 H32B 0.9700 .
C33 H33A 0.9700 .
C33 H33B 0.9700 .
C34 C35 1.509(10) .
C34 H34A 0.9700 .
C34 H34B 0.9700 .
C35 C36 1.511(10) .
C35 H35A 0.9700 .
C35 H35B 0.9700 .
C36 H36A 0.9700 .
C36 H36B 0.9700 .
C37 C38 1.495(10) .
C38 H38A 0.9600 .
C38 H38B 0.9600 .
C38 H38C 0.9600 .
